data_7239579
loop_
_publ_author_name
'Wang, Hao'
'Hu, Tong-Liang'
'Wen, Rong-Mei'
'Wang, Qian'
'Bu, Xian-He'

_publ_section_title
;
 In vitro controlled release of theophylline from metal--drug complexes
;
_journal_issue 32
_journal_name_full 'Journal of Materials Chemistry B'
_journal_page_first 3879
_journal_paper_doi 10.1039/c3tb20633e
_journal_volume 1
_journal_year 2013
_chemical_formula_moiety 'C14 H18 N8 O6 Zn'
_chemical_formula_sum 'C14 H18 N8 O6 Zn'
_chemical_formula_weight 459.73
_space_group_IT_number 60
_space_group_name_Hall '-P 2n 2ab'
_space_group_name_H-M_alt 'P b c n'
_symmetry_cell_setting orthorhombic
_symmetry_space_group_name_Hall '-P 2n 2ab'
_symmetry_space_group_name_H-M 'P b c n'
_atom_sites_solution_hydrogens geom
_atom_sites_solution_primary direct
_atom_sites_solution_secondary difmap
_audit_creation_method SHELXL-97
_cell_angle_alpha 90.00
_cell_angle_beta 90.00
_cell_angle_gamma 90.00
_cell_formula_units_Z 4
_cell_length_a 9.1313(18)
_cell_length_b 8.1896(16)
_cell_length_c 24.073(5)
_cell_measurement_reflns_used 13707
_cell_measurement_temperature 293(2)
_cell_measurement_theta_max 27.73
_cell_measurement_theta_min 3.01
_cell_volume 1800.2(6)
_computing_structure_refinement 'SHELXL-97 (Sheldrick, 1997)'
_computing_structure_solution 'SHELXS-97 (Sheldrick, 1990)'
_diffrn_ambient_temperature 293(2)
_diffrn_measured_fraction_theta_full 0.999
_diffrn_measured_fraction_theta_max 0.999
_diffrn_measurement_device_type 'Rigaku SCXmini diffractometer'
_diffrn_measurement_method \w
_diffrn_radiation_monochromator graphite
_diffrn_radiation_source 'fine-focus sealed tube'
_diffrn_radiation_type MoK\a
_diffrn_radiation_wavelength 0.71073
_diffrn_reflns_av_R_equivalents 0.0840
_diffrn_reflns_av_sigmaI/netI 0.0431
_diffrn_reflns_limit_h_max 10
_diffrn_reflns_limit_h_min -10
_diffrn_reflns_limit_k_max 9
_diffrn_reflns_limit_k_min -9
_diffrn_reflns_limit_l_max 28
_diffrn_reflns_limit_l_min -28
_diffrn_reflns_number 14135
_diffrn_reflns_theta_full 25.18
_diffrn_reflns_theta_max 25.18
_diffrn_reflns_theta_min 3.34
_diffrn_standards_decay_% 0
_diffrn_standards_interval_time 0
_diffrn_standards_number 0
_exptl_absorpt_coefficient_mu 1.419
_exptl_absorpt_correction_T_max 0.7093
_exptl_absorpt_correction_T_min 0.7007
_exptl_absorpt_correction_type multi-scan
_exptl_absorpt_process_details Higashi,1995
_exptl_crystal_colour colorless
_exptl_crystal_density_diffrn 1.696
_exptl_crystal_density_method 'not measured'
_exptl_crystal_description block
_exptl_crystal_F_000 944
_exptl_crystal_size_max 0.27
_exptl_crystal_size_mid 0.27
_exptl_crystal_size_min 0.26
_refine_diff_density_max 0.681
_refine_diff_density_min -0.446
_refine_diff_density_rms 0.080
_refine_ls_extinction_method none
_refine_ls_goodness_of_fit_ref 1.009
_refine_ls_hydrogen_treatment mixed
_refine_ls_matrix_type full
_refine_ls_number_parameters 140
_refine_ls_number_reflns 1621
_refine_ls_number_restraints 4
_refine_ls_restrained_S_all 1.008
_refine_ls_R_factor_all 0.0873
_refine_ls_R_factor_gt 0.0664
_refine_ls_shift/su_max 0.003
_refine_ls_shift/su_mean 0.000
_refine_ls_structure_factor_coef Fsqd
_refine_ls_weighting_details 'calc w=1/[\s^2^(Fo^2^)+(0.0247P)^2^+14.6510P] where P=(Fo^2^+2Fc^2^)/3'
_refine_ls_weighting_scheme calc
_refine_ls_wR_factor_gt 0.1227
_refine_ls_wR_factor_ref 0.1326
_reflns_number_gt 1304
_reflns_number_total 1621
_reflns_threshold_expression >2sigma(I)
_cod_data_source_file c3tb20633e.txt
_cod_data_source_block 1
_cod_original_sg_symbol_Hall '-P 2n 2ab '
_cod_original_sg_symbol_H-M 'P bcn '
_cod_database_code 7239579

loop_
_symmetry_equiv_pos_as_xyz
'x, y, z'
'-x+1/2, -y+1/2, z+1/2'
'-x, y, -z+1/2'
'x+1/2, -y+1/2, -z'
'-x, -y, -z'
'x-1/2, y-1/2, -z-1/2'
'x, -y, z-1/2'
'-x-1/2, y-1/2, z'

loop_
_atom_site_label
_atom_site_type_symbol
_atom_site_fract_x
_atom_site_fract_y
_atom_site_fract_z
_atom_site_U_iso_or_equiv
_atom_site_adp_type
_atom_site_occupancy
_atom_site_symmetry_multiplicity
_atom_site_calc_flag
_atom_site_refinement_flags
Zn1 Zn 0.5000 0.19515(12) 0.2500 0.0278(3) Uani 1 2 d SD
N1 N 0.3517(5) 0.2996(6) 0.20365(18) 0.0255(10) Uani 1 1 d .
C2 C 0.2575(6) 0.4383(7) 0.1327(2) 0.0273(12) Uani 1 1 d .
O1W O 0.4062(4) 0.0360(6) 0.30253(19) 0.0417(11) Uani 1 1 d D
C1 C 0.2049(6) 0.2896(7) 0.2014(2) 0.0299(13) Uani 1 1 d .
H1 H 0.1509 0.2304 0.2272 0.036 Uiso 1 1 calc R
N3 N 0.2555(6) 0.5361(6) 0.08629(18) 0.0325(11) Uani 1 1 d .
N2 N 0.1412(5) 0.3710(6) 0.15913(19) 0.0279(11) Uani 1 1 d .
O1 O 0.3884(5) 0.6828(6) 0.02421(18) 0.0512(12) Uani 1 1 d .
C3 C 0.3855(6) 0.3979(7) 0.1588(2) 0.0239(12) Uani 1 1 d .
O2 O 0.6400(4) 0.4363(6) 0.16632(19) 0.0465(12) Uani 1 1 d .
N4 N 0.5147(5) 0.5580(6) 0.09464(19) 0.0347(11) Uani 1 1 d .
C4 C 0.5227(6) 0.4605(7) 0.1423(2) 0.0304(13) Uani 1 1 d .
C5 C 0.3847(7) 0.5980(8) 0.0654(2) 0.0340(14) Uani 1 1 d .
C6 C 0.1181(7) 0.5754(8) 0.0582(3) 0.0459(18) Uani 1 1 d .
H6A H 0.1292 0.6755 0.0378 0.069 Uiso 1 1 calc R
H6B H 0.0416 0.5877 0.0852 0.069 Uiso 1 1 calc R
H6C H 0.0931 0.4889 0.0330 0.069 Uiso 1 1 calc R
C7 C 0.6503(7) 0.6322(9) 0.0740(3) 0.053(2) Uani 1 1 d .
H7A H 0.7326 0.5692 0.0865 0.080 Uiso 1 1 calc R
H7B H 0.6583 0.7417 0.0879 0.080 Uiso 1 1 calc R
H7C H 0.6487 0.6343 0.0342 0.080 Uiso 1 1 calc R
H1WB H 0.451(4) -0.041(7) 0.319(3) 0.080 Uiso 1 1 d D
H1WA H 0.320(3) 0.037(7) 0.314(3) 0.080 Uiso 1 1 d D

loop_
_atom_site_aniso_label
_atom_site_aniso_U_11
_atom_site_aniso_U_22
_atom_site_aniso_U_33
_atom_site_aniso_U_23
_atom_site_aniso_U_13
_atom_site_aniso_U_12
Zn1 0.0188(4) 0.0340(5) 0.0306(5) 0.000 -0.0050(4) 0.000
N1 0.020(2) 0.030(3) 0.027(2) 0.001(2) -0.0030(19) -0.001(2)
C2 0.023(3) 0.028(3) 0.031(3) -0.008(3) -0.007(3) 0.005(2)
O1W 0.019(2) 0.052(3) 0.054(3) 0.024(2) 0.004(2) 0.000(2)
C1 0.022(3) 0.040(3) 0.028(3) -0.007(3) 0.001(2) 0.002(3)
N3 0.032(3) 0.035(3) 0.031(2) 0.002(2) -0.013(2) 0.004(2)
N2 0.014(2) 0.035(3) 0.034(3) -0.006(2) -0.005(2) 0.005(2)
O1 0.063(3) 0.051(3) 0.040(2) 0.015(2) -0.007(2) -0.001(3)
C3 0.020(3) 0.023(3) 0.028(3) -0.003(2) -0.004(2) 0.002(2)
O2 0.021(2) 0.062(3) 0.056(3) 0.012(2) -0.013(2) -0.011(2)
N4 0.030(3) 0.039(3) 0.035(3) 0.004(2) -0.002(2) -0.005(2)
C4 0.026(3) 0.035(3) 0.030(3) -0.002(2) -0.001(3) -0.001(3)
C5 0.045(4) 0.030(3) 0.027(3) -0.003(3) -0.010(3) 0.004(3)
C6 0.041(4) 0.042(4) 0.055(4) 0.004(3) -0.025(3) 0.006(3)
C7 0.040(4) 0.054(5) 0.065(5) 0.013(4) 0.002(4) -0.015(4)

loop_
_atom_type_symbol
_atom_type_description
_atom_type_scat_dispersion_real
_atom_type_scat_dispersion_imag
_atom_type_scat_source
C C 0.0033 0.0016 'International Tables Vol C Tables 4.2.6.8 and 6.1.1.4'
H H 0.0000 0.0000 'International Tables Vol C Tables 4.2.6.8 and 6.1.1.4'
N N 0.0061 0.0033 'International Tables Vol C Tables 4.2.6.8 and 6.1.1.4'
O O 0.0106 0.0060 'International Tables Vol C Tables 4.2.6.8 and 6.1.1.4'
Zn Zn 0.2839 1.4301 'International Tables Vol C Tables 4.2.6.8 and 6.1.1.4'

loop_
_geom_angle_atom_site_label_1
_geom_angle_atom_site_label_2
_geom_angle_atom_site_label_3
_geom_angle
_geom_angle_site_symmetry_1
_geom_angle_site_symmetry_3
N1 Zn1 N1 128.0(3) 3_655 .
N1 Zn1 O1W 110.39(17) 3_655 3_655
N1 Zn1 O1W 102.73(19) . 3_655
N1 Zn1 O1W 102.73(19) 3_655 .
N1 Zn1 O1W 110.39(17) . .
O1W Zn1 O1W 99.1(3) 3_655 .
C1 N1 C3 103.1(4) . .
C1 N1 Zn1 133.5(4) . .
C3 N1 Zn1 123.2(3) . .
N2 C2 C3 110.9(5) . .
N2 C2 N3 127.4(5) . .
C3 C2 N3 121.7(5) . .
N1 C1 N2 115.6(5) . .
C2 N3 C5 120.0(5) . .
C2 N3 C6 121.1(5) . .
C5 N3 C6 119.0(5) . .
C1 N2 C2 102.5(4) . .
C2 C3 N1 108.0(5) . .
C2 C3 C4 122.8(5) . .
N1 C3 C4 129.1(5) . .
C4 N4 C5 125.7(5) . .
C4 N4 C7 118.0(5) . .
C5 N4 C7 116.3(5) . .
O2 C4 N4 121.5(5) . .
O2 C4 C3 125.5(5) . .
N4 C4 C3 113.1(5) . .
O1 C5 N3 122.3(6) . .
O1 C5 N4 121.0(6) . .
N3 C5 N4 116.7(5) . .

loop_
_geom_bond_atom_site_label_1
_geom_bond_atom_site_label_2
_geom_bond_distance
_geom_bond_site_symmetry_2
Zn1 N1 1.952(4) 3_655
Zn1 N1 1.952(4) .
Zn1 O1W 2.008(4) 3_655
Zn1 O1W 2.008(4) .
N1 C1 1.344(7) .
N1 C3 1.382(7) .
C2 N2 1.355(7) .
C2 C3 1.368(7) .
C2 N3 1.375(7) .
C1 N2 1.348(7) .
N3 C5 1.379(8) .
N3 C6 1.462(7) .
O1 C5 1.211(7) .
C3 C4 1.411(7) .
O2 C4 1.233(7) .
N4 C4 1.399(7) .
N4 C5 1.419(7) .
N4 C7 1.466(8) .

loop_
_geom_hbond_atom_site_label_D
_geom_hbond_atom_site_label_H
_geom_hbond_atom_site_label_A
_geom_hbond_distance_DH
_geom_hbond_distance_HA
_geom_hbond_distance_DA
_geom_hbond_angle_DHA
_geom_hbond_site_symmetry_A
O1W H1WA O2 0.834(19) 1.90(3) 2.671(5) 153(6) 6_556
O1W H1WB N2 0.86(2) 1.95(3) 2.699(6) 146(4) 6_656
